data_4311360
loop_
_publ_author_name
'Hongwei Hou'
'Linke Li'
'Yu Zhu'
'Yaoting Fan'
'Yuqin Qiao'

_publ_section_title
;
 Novel One-Dimensional Polymers Generated from p-Ferrocenylbenzoate:
 Syntheses, Structures, and Magnetic Properties
;
_journal_name_full 'Inorganic Chemistry'
_journal_page_first 4767
_journal_page_last 4774
_journal_paper_doi 10.1021/ic049728x
_journal_volume 43
_journal_year 2004
_chemical_formula_sum 'C34 H36 Fe2 Mn O8'
_chemical_formula_weight 739.27
_space_group_IT_number 15
_symmetry_cell_setting monoclinic
_symmetry_space_group_name_Hall '-C 2yc'
_symmetry_space_group_name_H-M 'C 1 2/c 1'
_atom_sites_solution_hydrogens geom
_atom_sites_solution_primary direct
_atom_sites_solution_secondary difmap
_audit_creation_method SHELXL-97
_cell_angle_alpha 90.00
_cell_angle_beta 93.03(3)
_cell_angle_gamma 90.00
_cell_formula_units_Z 4
_cell_length_a 45.559(9)
_cell_length_b 9.872(2)
_cell_length_c 8.1709(16)
_cell_measurement_reflns_used 267
_cell_measurement_temperature 291(2)
_cell_measurement_theta_max 25.1
_cell_measurement_theta_min 2
_cell_volume 3669.8(13)
_computing_cell_refinement raxis
_computing_data_collection raxis
_computing_data_reduction raxis
_computing_molecular_graphics texsan
_computing_publication_material texsan
_computing_structure_refinement 'SHELXL-97 (Sheldrick, 1997)'
_computing_structure_solution 'SHELXS-97 (Sheldrick, 1990)'
_diffrn_ambient_temperature 291(2)
_diffrn_measured_fraction_theta_full 0.914
_diffrn_measured_fraction_theta_max 0.914
_diffrn_measurement_device_type R-AXIS-IV
_diffrn_measurement_method 'Osillation  frames'
_diffrn_radiation_monochromator graphite
_diffrn_radiation_source 'fine-focus sealed tube'
_diffrn_radiation_type MoK\a
_diffrn_radiation_wavelength 0.71073
_diffrn_reflns_av_R_equivalents 0.0731
_diffrn_reflns_av_sigmaI/netI 0.0743
_diffrn_reflns_limit_h_max 53
_diffrn_reflns_limit_h_min -53
_diffrn_reflns_limit_k_max 0
_diffrn_reflns_limit_k_min -11
_diffrn_reflns_limit_l_max 9
_diffrn_reflns_limit_l_min -9
_diffrn_reflns_number 5136
_diffrn_reflns_theta_full 25.00
_diffrn_reflns_theta_max 25.00
_diffrn_reflns_theta_min 0.90
_exptl_absorpt_coefficient_mu 1.163
_exptl_absorpt_correction_T_max 0.8179
_exptl_absorpt_correction_T_min 0.8007
_exptl_crystal_colour red
_exptl_crystal_density_diffrn 1.338
_exptl_crystal_density_method 'not measured'
_exptl_crystal_description prismatic
_exptl_crystal_F_000 1524
_exptl_crystal_size_max 0.20
_exptl_crystal_size_mid 0.18
_exptl_crystal_size_min 0.18
_refine_diff_density_max 0.818
_refine_diff_density_min -0.634
_refine_diff_density_rms 0.176
_refine_ls_extinction_coef 0.0035(5)
_refine_ls_extinction_expression Fc^*^=kFc[1+0.001xFc^2^\l^3^/sin(2\q)]^-1/4^
_refine_ls_extinction_method SHELXL
_refine_ls_goodness_of_fit_ref 1.098
_refine_ls_hydrogen_treatment mixed
_refine_ls_matrix_type full
_refine_ls_number_parameters 215
_refine_ls_number_reflns 2959
_refine_ls_number_restraints 0
_refine_ls_restrained_S_all 1.098
_refine_ls_R_factor_all 0.0750
_refine_ls_R_factor_gt 0.0617
_refine_ls_shift/su_max 0.000
_refine_ls_shift/su_mean 0.000
_refine_ls_structure_factor_coef Fsqd
_refine_ls_weighting_details 'calc w=1/[\s^2^(Fo^2^)+(0.1119P)^2^+0.0000P] where P=(Fo^2^+2Fc^2^)/3'
_refine_ls_weighting_scheme calc
_refine_ls_wR_factor_gt 0.1721
_refine_ls_wR_factor_ref 0.1778
_reflns_number_gt 2476
_reflns_number_total 2959
_reflns_threshold_expression >2sigma(I)
_cod_data_source_file ic049728xsi20040303_023809_1.cif
_cod_data_source_block c2c
_cod_depositor_comments
;
The following automatic conversions were performed:
'_symmetry_cell_setting' value 'MONOCLINIC' changed to 'monoclinic'
according to '/home/saulius/struct/CIF-dictionaries/cif_core.dic'
dictionary named 'cif_core.dic' version 2.4.1 from 2010-06-29.

Automatic conversion script
Id: cif_fix_enum 1527 2010-12-29 10:47:43Z saulius 

The following automatic conversions were performed:

data name '_atom_site_symetry_multiplicity' was replaced with
'_atom_site_symmetry_multiplicity' as specified in the replacement
file 'data/replacement-values/replacement_tags.lst'.

Automatic conversion script
Id: cif_correct_tags 9268 2022-04-12 08:56:07Z antanas 
;
_cod_original_cell_volume 3669.9(13)
_cod_database_code 4311360

loop_
_symmetry_equiv_pos_as_xyz
'x, y, z'
'-x, y, -z+1/2'
'x+1/2, y+1/2, z'
'-x+1/2, y+1/2, -z+1/2'
'-x, -y, -z'
'x, -y, z-1/2'
'-x+1/2, -y+1/2, -z'
'x+1/2, -y+1/2, z-1/2'

loop_
_atom_site_label
_atom_site_type_symbol
_atom_site_fract_x
_atom_site_fract_y
_atom_site_fract_z
_atom_site_U_iso_or_equiv
_atom_site_adp_type
_atom_site_occupancy
_atom_site_symmetry_multiplicity
_atom_site_calc_flag
_atom_site_refinement_flags
_atom_site_disorder_assembly
_atom_site_disorder_group
Fe1 Fe 0.196124(14) 0.23990(6) 0.66707(7) 0.0357(3) Uani 1 1 d . . .
Mn1 Mn 0.0000 0.0000 1.0000 0.0559(4) Uani 1 2 d S . .
C1 C 0.1923(2) 0.4422(5) 0.6212(8) 0.084(2) Uani 1 1 d . . .
H1A H 0.1938 0.5161 0.7012 0.101 Uiso 1 1 calc R . .
C2 C 0.21490(15) 0.3874(7) 0.5318(9) 0.0767(19) Uani 1 1 d . . .
H2A H 0.2356 0.4149 0.5419 0.092 Uiso 1 1 calc R . .
C3 C 0.20353(18) 0.2860(6) 0.4307(7) 0.0695(17) Uani 1 1 d . . .
H3A H 0.2148 0.2307 0.3565 0.083 Uiso 1 1 calc R . .
C4 C 0.17437(18) 0.2763(6) 0.4499(8) 0.076(2) Uani 1 1 d . . .
H4A H 0.1609 0.2132 0.3913 0.091 Uiso 1 1 calc R . .
C5 C 0.16630(15) 0.3728(8) 0.5652(9) 0.084(2) Uani 1 1 d . . .
H5A H 0.1464 0.3891 0.6011 0.101 Uiso 1 1 calc R . .
C6 C 0.20131(10) 0.2140(5) 0.9149(6) 0.0417(11) Uani 1 1 d . . .
H6A H 0.2009 0.2854 0.9980 0.050 Uiso 1 1 calc R . .
C7 C 0.22651(11) 0.1677(5) 0.8359(6) 0.0493(12) Uani 1 1 d . . .
H7A H 0.2465 0.2027 0.8552 0.059 Uiso 1 1 calc R . .
C8 C 0.21815(11) 0.0644(5) 0.7265(6) 0.0467(12) Uani 1 1 d . . .
H8A H 0.2312 0.0145 0.6561 0.056 Uiso 1 1 calc R . .
C9 C 0.18728(10) 0.0458(4) 0.7341(6) 0.0417(11) Uani 1 1 d . . .
H9A H 0.1753 -0.0194 0.6695 0.050 Uiso 1 1 calc R . .
C10 C 0.17676(9) 0.1381(4) 0.8501(5) 0.0366(10) Uani 1 1 d . . .
C11 C 0.14585(9) 0.1511(4) 0.8949(5) 0.0357(10) Uani 1 1 d . . .
C12 C 0.12424(11) 0.0683(6) 0.8213(7) 0.0572(14) Uani 1 1 d . . .
H12A H 0.1291 0.0073 0.7404 0.069 Uiso 1 1 calc R . .
C13 C 0.09548(11) 0.0763(6) 0.8681(7) 0.0614(15) Uani 1 1 d . . .
H13A H 0.0812 0.0208 0.8177 0.074 Uiso 1 1 calc R . .
C14 C 0.08784(10) 0.1651(5) 0.9878(6) 0.0486(12) Uani 1 1 d . . .
C15 C 0.10932(11) 0.2455(5) 1.0628(7) 0.0498(13) Uani 1 1 d . . .
H15A H 0.1044 0.3046 1.1458 0.060 Uiso 1 1 calc R . .
C16 C 0.13770(11) 0.2395(5) 1.0169(6) 0.0478(12) Uani 1 1 d . . .
H16A H 0.1518 0.2955 1.0681 0.057 Uiso 1 1 calc R . .
C17 C 0.05683(11) 0.1644(6) 1.0423(6) 0.0541(13) Uani 1 1 d . . .
O1 O 0.05125(9) 0.2141(5) 1.1753(5) 0.0721(12) Uani 1 1 d . . .
O2 O 0.03758(7) 0.1090(5) 0.9445(4) 0.0715(12) Uani 1 1 d . . .
O3 O -0.02833(9) 0.1541(5) 0.8837(5) 0.0816(14) Uani 1 1 d . . .
O4 O 0.0000 0.1096(6) 1.2500 0.0567(13) Uani 1 2 d S . .
O5 O -0.0749(4) 0.301(2) 1.0131(16) 0.183(7) Uani 0.50 1 d P . .
O6 O 0.0017(7) 0.435(3) 0.891(4) 0.336(16) Uiso 0.50 1 d P . .

loop_
_atom_site_aniso_label
_atom_site_aniso_U_11
_atom_site_aniso_U_22
_atom_site_aniso_U_33
_atom_site_aniso_U_23
_atom_site_aniso_U_13
_atom_site_aniso_U_12
Fe1 0.0354(4) 0.0371(4) 0.0348(4) 0.0019(3) 0.0033(3) -0.0038(3)
Mn1 0.0253(6) 0.1071(10) 0.0354(6) -0.0016(6) 0.0018(4) -0.0037(6)
C1 0.162(8) 0.035(3) 0.053(4) 0.003(3) -0.007(4) 0.004(4)
C2 0.066(4) 0.081(4) 0.083(5) 0.044(4) 0.000(4) -0.026(4)
C3 0.092(5) 0.072(4) 0.046(3) 0.009(3) 0.019(3) 0.008(4)
C4 0.101(6) 0.066(4) 0.057(4) 0.011(3) -0.026(4) -0.013(4)
C5 0.064(4) 0.102(5) 0.088(5) 0.052(4) 0.022(4) 0.040(4)
C6 0.033(3) 0.055(3) 0.038(2) 0.000(2) 0.000(2) -0.006(2)
C7 0.031(3) 0.063(3) 0.054(3) 0.008(2) 0.003(2) -0.004(2)
C8 0.047(3) 0.049(3) 0.046(3) 0.003(2) 0.011(2) 0.010(2)
C9 0.044(3) 0.041(2) 0.040(2) 0.001(2) 0.005(2) -0.002(2)
C10 0.030(2) 0.047(2) 0.033(2) 0.0050(19) 0.0017(18) -0.0027(19)
C11 0.030(2) 0.045(2) 0.032(2) 0.0036(18) 0.0014(18) -0.0044(18)
C12 0.036(3) 0.079(4) 0.057(3) -0.018(3) 0.006(2) -0.013(3)
C13 0.033(3) 0.095(4) 0.056(3) -0.021(3) 0.001(2) -0.013(3)
C14 0.029(3) 0.078(3) 0.039(3) 0.004(2) 0.004(2) -0.006(2)
C15 0.039(3) 0.061(3) 0.051(3) -0.008(2) 0.013(2) -0.005(2)
C16 0.034(3) 0.060(3) 0.050(3) -0.010(2) 0.005(2) -0.011(2)
C17 0.032(3) 0.089(4) 0.042(3) 0.003(3) 0.006(2) -0.004(3)
O1 0.041(2) 0.120(3) 0.058(3) -0.019(2) 0.0166(19) -0.011(2)
O2 0.0327(19) 0.135(3) 0.046(2) 0.001(2) 0.0007(16) -0.021(2)
O3 0.060(3) 0.132(4) 0.052(2) 0.001(2) -0.001(2) 0.029(3)
O4 0.035(3) 0.104(4) 0.032(2) 0.000 0.009(2) 0.000
O5 0.195(16) 0.282(17) 0.078(8) -0.010(11) 0.060(10) 0.048(15)

loop_
_atom_type_symbol
_atom_type_description
_atom_type_scat_dispersion_real
_atom_type_scat_dispersion_imag
_atom_type_scat_source
C C 0.0033 0.0016 'International Tables Vol C Tables 4.2.6.8 and 6.1.1.4'
H H 0.0000 0.0000 'International Tables Vol C Tables 4.2.6.8 and 6.1.1.4'
O O 0.0106 0.0060 'International Tables Vol C Tables 4.2.6.8 and 6.1.1.4'
Mn Mn 0.3368 0.7283 'International Tables Vol C Tables 4.2.6.8 and 6.1.1.4'
Fe Fe 0.3463 0.8444 'International Tables Vol C Tables 4.2.6.8 and 6.1.1.4'

loop_
_geom_angle_atom_site_label_1
_geom_angle_atom_site_label_2
_geom_angle_atom_site_label_3
_geom_angle
_geom_angle_site_symmetry_1
_geom_angle_site_symmetry_3
_geom_angle_publ_flag
C4 Fe1 C3 38.9(3) . . ?
C4 Fe1 C7 160.9(3) . . ?
C3 Fe1 C7 125.7(3) . . ?
C4 Fe1 C5 40.5(3) . . ?
C3 Fe1 C5 66.9(3) . . ?
C7 Fe1 C5 157.0(3) . . ?
C4 Fe1 C1 68.3(3) . . ?
C3 Fe1 C1 67.8(3) . . ?
C7 Fe1 C1 121.2(3) . . ?
C5 Fe1 C1 40.9(3) . . ?
C4 Fe1 C9 108.0(2) . . ?
C3 Fe1 C9 120.8(2) . . ?
C7 Fe1 C9 68.0(2) . . ?
C5 Fe1 C9 125.4(3) . . ?
C1 Fe1 C9 162.6(3) . . ?
C4 Fe1 C10 121.4(3) . . ?
C3 Fe1 C10 155.2(3) . . ?
C7 Fe1 C10 68.59(18) . . ?
C5 Fe1 C10 108.2(2) . . ?
C1 Fe1 C10 125.5(3) . . ?
C9 Fe1 C10 40.63(17) . . ?
C4 Fe1 C6 156.9(3) . . ?
C3 Fe1 C6 162.8(3) . . ?
C7 Fe1 C6 40.85(19) . . ?
C5 Fe1 C6 121.7(3) . . ?
C1 Fe1 C6 108.0(2) . . ?
C9 Fe1 C6 68.27(19) . . ?
C10 Fe1 C6 40.84(17) . . ?
C4 Fe1 C2 66.3(3) . . ?
C3 Fe1 C2 39.6(3) . . ?
C7 Fe1 C2 109.1(2) . . ?
C5 Fe1 C2 67.0(3) . . ?
C1 Fe1 C2 40.2(3) . . ?
C9 Fe1 C2 155.4(3) . . ?
C10 Fe1 C2 163.2(3) . . ?
C6 Fe1 C2 126.6(2) . . ?
C4 Fe1 C8 124.8(2) . . ?
C3 Fe1 C8 108.1(2) . . ?
C7 Fe1 C8 40.03(19) . . ?
C5 Fe1 C8 161.9(3) . . ?
C1 Fe1 C8 155.4(3) . . ?
C9 Fe1 C8 40.76(19) . . ?
C10 Fe1 C8 68.60(18) . . ?
C6 Fe1 C8 68.24(19) . . ?
C2 Fe1 C8 121.2(3) . . ?
O2 Mn1 O2 180.00(10) 5_557 . ?
O2 Mn1 O3 88.91(17) 5_557 . ?
O2 Mn1 O3 91.09(17) . . ?
O2 Mn1 O3 91.09(17) 5_557 5_557 ?
O2 Mn1 O3 88.91(17) . 5_557 ?
O3 Mn1 O3 180.00(18) . 5_557 ?
O2 Mn1 O4 90.63(13) 5_557 . ?
O2 Mn1 O4 89.37(13) . . ?
O3 Mn1 O4 91.78(15) . . ?
O3 Mn1 O4 88.22(15) 5_557 . ?
O2 Mn1 O4 89.37(13) 5_557 5_557 ?
O2 Mn1 O4 90.63(13) . 5_557 ?
O3 Mn1 O4 88.22(15) . 5_557 ?
O3 Mn1 O4 91.78(15) 5_557 5_557 ?
O4 Mn1 O4 180.0 . 5_557 ?
C2 C1 C5 105.6(6) . . ?
C2 C1 Fe1 70.1(3) . . ?
C5 C1 Fe1 69.5(3) . . ?
C3 C2 C1 109.1(6) . . ?
C3 C2 Fe1 69.7(3) . . ?
C1 C2 Fe1 69.7(3) . . ?
C4 C3 C2 108.8(6) . . ?
C4 C3 Fe1 70.1(4) . . ?
C2 C3 Fe1 70.7(3) . . ?
C3 C4 C5 108.9(6) . . ?
C3 C4 Fe1 71.0(4) . . ?
C5 C4 Fe1 70.4(3) . . ?
C4 C5 C1 107.5(6) . . ?
C4 C5 Fe1 69.1(3) . . ?
C1 C5 Fe1 69.7(3) . . ?
C7 C6 C10 107.4(4) . . ?
C7 C6 Fe1 69.1(3) . . ?
C10 C6 Fe1 69.5(2) . . ?
C8 C7 C6 109.0(4) . . ?
C8 C7 Fe1 70.6(3) . . ?
C6 C7 Fe1 70.0(3) . . ?
C7 C8 C9 107.6(4) . . ?
C7 C8 Fe1 69.3(3) . . ?
C9 C8 Fe1 69.3(3) . . ?
C10 C9 C8 108.5(4) . . ?
C10 C9 Fe1 69.7(2) . . ?
C8 C9 Fe1 69.9(3) . . ?
C9 C10 C6 107.5(4) . . ?
C9 C10 C11 125.6(4) . . ?
C6 C10 C11 127.0(4) . . ?
C9 C10 Fe1 69.6(2) . . ?
C6 C10 Fe1 69.6(2) . . ?
C11 C10 Fe1 126.4(3) . . ?
C16 C11 C12 118.0(4) . . ?
C16 C11 C10 121.7(4) . . ?
C12 C11 C10 120.2(4) . . ?
C13 C12 C11 120.3(5) . . ?
C14 C13 C12 120.8(5) . . ?
C13 C14 C15 119.0(4) . . ?
C13 C14 C17 119.1(5) . . ?
C15 C14 C17 121.8(5) . . ?
C16 C15 C14 120.8(5) . . ?
C15 C16 C11 121.1(4) . . ?
O1 C17 O2 123.7(5) . . ?
O1 C17 C14 120.0(5) . . ?
O2 C17 C14 116.2(4) . . ?
C17 O2 Mn1 128.9(3) . . ?
Mn1 O4 Mn1 124.2(2) . 2_557 ?

loop_
_geom_bond_atom_site_label_1
_geom_bond_atom_site_label_2
_geom_bond_distance
_geom_bond_site_symmetry_2
_geom_bond_publ_flag
Fe1 C4 2.019(6) . ?
Fe1 C3 2.030(6) . ?
Fe1 C7 2.031(5) . ?
Fe1 C5 2.035(6) . ?
Fe1 C1 2.038(5) . ?
Fe1 C9 2.039(4) . ?
Fe1 C10 2.040(4) . ?
Fe1 C6 2.042(5) . ?
Fe1 C2 2.043(5) . ?
Fe1 C8 2.048(5) . ?
Mn1 O2 2.092(4) 5_557 ?
Mn1 O2 2.092(4) . ?
Mn1 O3 2.180(4) . ?
Mn1 O3 2.180(4) 5_557 ?
Mn1 O4 2.311(3) . ?
Mn1 O4 2.311(3) 5_557 ?
C1 C2 1.404(10) . ?
C1 C5 1.421(10) . ?
C2 C3 1.381(9) . ?
C3 C4 1.350(10) . ?
C4 C5 1.403(9) . ?
C6 C7 1.421(7) . ?
C6 C10 1.424(6) . ?
C7 C8 1.396(7) . ?
C8 C9 1.423(7) . ?
C9 C10 1.416(6) . ?
C10 C11 1.479(6) . ?
C11 C16 1.390(6) . ?
C11 C12 1.392(6) . ?
C12 C13 1.386(7) . ?
C13 C14 1.372(7) . ?
C14 C15 1.379(7) . ?
C14 C17 1.504(7) . ?
C15 C16 1.366(7) . ?
C17 O1 1.232(6) . ?
C17 O2 1.277(6) . ?
O4 Mn1 2.311(3) 2_557 ?

loop_
_geom_torsion_atom_site_label_1
_geom_torsion_atom_site_label_2
_geom_torsion_atom_site_label_3
_geom_torsion_atom_site_label_4
_geom_torsion
_geom_torsion_site_symmetry_1
_geom_torsion_site_symmetry_2
_geom_torsion_site_symmetry_3
_geom_torsion_site_symmetry_4
_geom_torsion_publ_flag
C4 Fe1 C1 C2 -78.5(5) . . . . ?
C3 Fe1 C1 C2 -36.3(4) . . . . ?
C7 Fe1 C1 C2 83.0(4) . . . . ?
C5 Fe1 C1 C2 -116.2(6) . . . . ?
C9 Fe1 C1 C2 -159.4(6) . . . . ?
C10 Fe1 C1 C2 167.7(3) . . . . ?
C6 Fe1 C1 C2 125.8(4) . . . . ?
C8 Fe1 C1 C2 48.9(7) . . . . ?
C4 Fe1 C1 C5 37.7(4) . . . . ?
C3 Fe1 C1 C5 79.8(4) . . . . ?
C7 Fe1 C1 C5 -160.9(4) . . . . ?
C9 Fe1 C1 C5 -43.2(9) . . . . ?
C10 Fe1 C1 C5 -76.2(4) . . . . ?
C6 Fe1 C1 C5 -118.0(4) . . . . ?
C2 Fe1 C1 C5 116.2(6) . . . . ?
C8 Fe1 C1 C5 165.0(5) . . . . ?
C5 C1 C2 C3 -2.2(7) . . . . ?
Fe1 C1 C2 C3 58.6(4) . . . . ?
C5 C1 C2 Fe1 -60.8(4) . . . . ?
C4 Fe1 C2 C3 -36.7(4) . . . . ?
C7 Fe1 C2 C3 123.3(4) . . . . ?
C5 Fe1 C2 C3 -81.0(5) . . . . ?
C1 Fe1 C2 C3 -120.7(6) . . . . ?
C9 Fe1 C2 C3 44.6(8) . . . . ?
C10 Fe1 C2 C3 -157.5(7) . . . . ?
C6 Fe1 C2 C3 165.6(4) . . . . ?
C8 Fe1 C2 C3 80.8(5) . . . . ?
C4 Fe1 C2 C1 83.9(5) . . . . ?
C3 Fe1 C2 C1 120.7(6) . . . . ?
C7 Fe1 C2 C1 -116.0(4) . . . . ?
C5 Fe1 C2 C1 39.6(4) . . . . ?
C9 Fe1 C2 C1 165.3(5) . . . . ?
C10 Fe1 C2 C1 -36.9(10) . . . . ?
C6 Fe1 C2 C1 -73.7(5) . . . . ?
C8 Fe1 C2 C1 -158.5(4) . . . . ?
C1 C2 C3 C4 1.3(7) . . . . ?
Fe1 C2 C3 C4 60.0(4) . . . . ?
C1 C2 C3 Fe1 -58.6(4) . . . . ?
C7 Fe1 C3 C4 164.2(4) . . . . ?
C5 Fe1 C3 C4 -38.1(4) . . . . ?
C1 Fe1 C3 C4 -82.5(5) . . . . ?
C9 Fe1 C3 C4 80.5(4) . . . . ?
C10 Fe1 C3 C4 45.3(7) . . . . ?
C6 Fe1 C3 C4 -161.8(6) . . . . ?
C2 Fe1 C3 C4 -119.4(6) . . . . ?
C8 Fe1 C3 C4 123.4(4) . . . . ?
C4 Fe1 C3 C2 119.4(6) . . . . ?
C7 Fe1 C3 C2 -76.4(5) . . . . ?
C5 Fe1 C3 C2 81.3(5) . . . . ?
C1 Fe1 C3 C2 36.9(4) . . . . ?
C9 Fe1 C3 C2 -160.1(4) . . . . ?
C10 Fe1 C3 C2 164.7(5) . . . . ?
C6 Fe1 C3 C2 -42.4(9) . . . . ?
C8 Fe1 C3 C2 -117.3(4) . . . . ?
C2 C3 C4 C5 0.1(7) . . . . ?
Fe1 C3 C4 C5 60.4(4) . . . . ?
C2 C3 C4 Fe1 -60.3(4) . . . . ?
C7 Fe1 C4 C3 -42.5(9) . . . . ?
C5 Fe1 C4 C3 119.2(6) . . . . ?
C1 Fe1 C4 C3 81.1(5) . . . . ?
C9 Fe1 C4 C3 -117.0(4) . . . . ?
C10 Fe1 C4 C3 -159.6(4) . . . . ?
C6 Fe1 C4 C3 166.4(5) . . . . ?
C2 Fe1 C4 C3 37.4(4) . . . . ?
C8 Fe1 C4 C3 -75.1(4) . . . . ?
C3 Fe1 C4 C5 -119.2(6) . . . . ?
C7 Fe1 C4 C5 -161.7(6) . . . . ?
C1 Fe1 C4 C5 -38.0(4) . . . . ?
C9 Fe1 C4 C5 123.8(4) . . . . ?
C10 Fe1 C4 C5 81.3(4) . . . . ?
C6 Fe1 C4 C5 47.2(7) . . . . ?
C2 Fe1 C4 C5 -81.8(4) . . . . ?
C8 Fe1 C4 C5 165.7(4) . . . . ?
C3 C4 C5 C1 -1.4(7) . . . . ?
Fe1 C4 C5 C1 59.4(4) . . . . ?
C3 C4 C5 Fe1 -60.8(4) . . . . ?
C2 C1 C5 C4 2.2(6) . . . . ?
Fe1 C1 C5 C4 -59.0(4) . . . . ?
C2 C1 C5 Fe1 61.2(4) . . . . ?
C3 Fe1 C5 C4 36.6(4) . . . . ?
C7 Fe1 C5 C4 164.8(5) . . . . ?
C1 Fe1 C5 C4 118.9(6) . . . . ?
C9 Fe1 C5 C4 -75.6(5) . . . . ?
C10 Fe1 C5 C4 -117.3(4) . . . . ?
C6 Fe1 C5 C4 -160.2(4) . . . . ?
C2 Fe1 C5 C4 79.9(4) . . . . ?
C8 Fe1 C5 C4 -40.8(9) . . . . ?
C4 Fe1 C5 C1 -118.9(6) . . . . ?
C3 Fe1 C5 C1 -82.3(4) . . . . ?
C7 Fe1 C5 C1 45.8(7) . . . . ?
C9 Fe1 C5 C1 165.4(3) . . . . ?
C10 Fe1 C5 C1 123.7(4) . . . . ?
C6 Fe1 C5 C1 80.9(4) . . . . ?
C2 Fe1 C5 C1 -39.0(4) . . . . ?
C8 Fe1 C5 C1 -159.7(7) . . . . ?
C4 Fe1 C6 C7 166.0(5) . . . . ?
C3 Fe1 C6 C7 -44.0(8) . . . . ?
C5 Fe1 C6 C7 -159.9(4) . . . . ?
C1 Fe1 C6 C7 -117.1(4) . . . . ?
C9 Fe1 C6 C7 81.0(3) . . . . ?
C10 Fe1 C6 C7 119.0(4) . . . . ?
C2 Fe1 C6 C7 -76.4(4) . . . . ?
C8 Fe1 C6 C7 37.0(3) . . . . ?
C4 Fe1 C6 C10 47.0(6) . . . . ?
C3 Fe1 C6 C10 -163.0(7) . . . . ?
C7 Fe1 C6 C10 -119.0(4) . . . . ?
C5 Fe1 C6 C10 81.1(4) . . . . ?
C1 Fe1 C6 C10 123.9(4) . . . . ?
C9 Fe1 C6 C10 -38.0(3) . . . . ?
C2 Fe1 C6 C10 164.6(3) . . . . ?
C8 Fe1 C6 C10 -82.0(3) . . . . ?
C10 C6 C7 C8 -0.9(5) . . . . ?
Fe1 C6 C7 C8 -60.1(3) . . . . ?
C10 C6 C7 Fe1 59.2(3) . . . . ?
C4 Fe1 C7 C8 -43.4(8) . . . . ?
C3 Fe1 C7 C8 -75.0(4) . . . . ?
C5 Fe1 C7 C8 168.0(5) . . . . ?
C1 Fe1 C7 C8 -158.7(4) . . . . ?
C9 Fe1 C7 C8 37.9(3) . . . . ?
C10 Fe1 C7 C8 81.8(3) . . . . ?
C6 Fe1 C7 C8 119.7(4) . . . . ?
C2 Fe1 C7 C8 -116.0(4) . . . . ?
C4 Fe1 C7 C6 -163.1(7) . . . . ?
C3 Fe1 C7 C6 165.3(3) . . . . ?
C5 Fe1 C7 C6 48.3(7) . . . . ?
C1 Fe1 C7 C6 81.6(4) . . . . ?
C9 Fe1 C7 C6 -81.8(3) . . . . ?
C10 Fe1 C7 C6 -37.9(3) . . . . ?
C2 Fe1 C7 C6 124.3(4) . . . . ?
C8 Fe1 C7 C6 -119.7(4) . . . . ?
C6 C7 C8 C9 0.8(5) . . . . ?
Fe1 C7 C8 C9 -58.9(3) . . . . ?
C6 C7 C8 Fe1 59.7(3) . . . . ?
C4 Fe1 C8 C7 164.1(4) . . . . ?
C3 Fe1 C8 C7 124.4(4) . . . . ?
C5 Fe1 C8 C7 -164.8(7) . . . . ?
C1 Fe1 C8 C7 48.2(6) . . . . ?
C9 Fe1 C8 C7 -119.2(4) . . . . ?
C10 Fe1 C8 C7 -81.8(3) . . . . ?
C6 Fe1 C8 C7 -37.7(3) . . . . ?
C2 Fe1 C8 C7 82.9(4) . . . . ?
C4 Fe1 C8 C9 -76.7(4) . . . . ?
C3 Fe1 C8 C9 -116.4(3) . . . . ?
C7 Fe1 C8 C9 119.2(4) . . . . ?
C5 Fe1 C8 C9 -45.6(8) . . . . ?
C1 Fe1 C8 C9 167.5(5) . . . . ?
C10 Fe1 C8 C9 37.5(3) . . . . ?
C6 Fe1 C8 C9 81.5(3) . . . . ?
C2 Fe1 C8 C9 -157.9(3) . . . . ?
C7 C8 C9 C10 -0.4(5) . . . . ?
Fe1 C8 C9 C10 -59.3(3) . . . . ?
C7 C8 C9 Fe1 59.0(3) . . . . ?
C4 Fe1 C9 C10 -117.6(3) . . . . ?
C3 Fe1 C9 C10 -158.2(3) . . . . ?
C7 Fe1 C9 C10 82.3(3) . . . . ?
C5 Fe1 C9 C10 -76.1(4) . . . . ?
C1 Fe1 C9 C10 -42.9(8) . . . . ?
C6 Fe1 C9 C10 38.2(3) . . . . ?
C2 Fe1 C9 C10 170.4(5) . . . . ?
C8 Fe1 C9 C10 119.6(4) . . . . ?
C4 Fe1 C9 C8 122.8(4) . . . . ?
C3 Fe1 C9 C8 82.2(4) . . . . ?
C7 Fe1 C9 C8 -37.3(3) . . . . ?
C5 Fe1 C9 C8 164.2(3) . . . . ?
C1 Fe1 C9 C8 -162.5(7) . . . . ?
C10 Fe1 C9 C8 -119.6(4) . . . . ?
C6 Fe1 C9 C8 -81.4(3) . . . . ?
C2 Fe1 C9 C8 50.7(6) . . . . ?
C8 C9 C10 C6 -0.2(5) . . . . ?
Fe1 C9 C10 C6 -59.6(3) . . . . ?
C8 C9 C10 C11 -179.8(4) . . . . ?
Fe1 C9 C10 C11 120.8(4) . . . . ?
C8 C9 C10 Fe1 59.4(3) . . . . ?
C7 C6 C10 C9 0.6(5) . . . . ?
Fe1 C6 C10 C9 59.6(3) . . . . ?
C7 C6 C10 C11 -179.8(4) . . . . ?
Fe1 C6 C10 C11 -120.8(4) . . . . ?
C7 C6 C10 Fe1 -59.0(3) . . . . ?
C4 Fe1 C10 C9 81.0(4) . . . . ?
C3 Fe1 C10 C9 49.5(6) . . . . ?
C7 Fe1 C10 C9 -80.7(3) . . . . ?
C5 Fe1 C10 C9 123.5(4) . . . . ?
C1 Fe1 C10 C9 165.5(4) . . . . ?
C6 Fe1 C10 C9 -118.6(4) . . . . ?
C2 Fe1 C10 C9 -166.1(7) . . . . ?
C8 Fe1 C10 C9 -37.6(3) . . . . ?
C4 Fe1 C10 C6 -160.3(3) . . . . ?
C3 Fe1 C10 C6 168.1(5) . . . . ?
C7 Fe1 C10 C6 37.9(3) . . . . ?
C5 Fe1 C10 C6 -117.8(4) . . . . ?
C1 Fe1 C10 C6 -75.9(4) . . . . ?
C9 Fe1 C10 C6 118.6(4) . . . . ?
C2 Fe1 C10 C6 -47.5(8) . . . . ?
C8 Fe1 C10 C6 81.1(3) . . . . ?
C4 Fe1 C10 C11 -38.8(5) . . . . ?
C3 Fe1 C10 C11 -70.3(7) . . . . ?
C7 Fe1 C10 C11 159.5(4) . . . . ?
C5 Fe1 C10 C11 3.7(5) . . . . ?
C1 Fe1 C10 C11 45.7(5) . . . . ?
C9 Fe1 C10 C11 -119.8(5) . . . . ?
C6 Fe1 C10 C11 121.6(5) . . . . ?
C2 Fe1 C10 C11 74.1(9) . . . . ?
C8 Fe1 C10 C11 -157.4(4) . . . . ?
C9 C10 C11 C16 176.4(4) . . . . ?
C6 C10 C11 C16 -3.1(7) . . . . ?
Fe1 C10 C11 C16 -93.9(5) . . . . ?
C9 C10 C11 C12 0.1(7) . . . . ?
C6 C10 C11 C12 -179.4(5) . . . . ?
Fe1 C10 C11 C12 89.8(5) . . . . ?
C16 C11 C12 C13 0.9(8) . . . . ?
C10 C11 C12 C13 177.3(5) . . . . ?
C11 C12 C13 C14 -0.3(9) . . . . ?
C12 C13 C14 C15 -0.8(9) . . . . ?
C12 C13 C14 C17 -176.2(5) . . . . ?
C13 C14 C15 C16 1.4(8) . . . . ?
C17 C14 C15 C16 176.6(5) . . . . ?
C14 C15 C16 C11 -0.9(8) . . . . ?
C12 C11 C16 C15 -0.3(7) . . . . ?
C10 C11 C16 C15 -176.6(4) . . . . ?
C13 C14 C17 O1 160.4(6) . . . . ?
C15 C14 C17 O1 -14.8(8) . . . . ?
C13 C14 C17 O2 -18.9(8) . . . . ?
C15 C14 C17 O2 165.9(5) . . . . ?
O1 C17 O2 Mn1 -32.8(9) . . . . ?
C14 C17 O2 Mn1 146.4(4) . . . . ?
O2 Mn1 O2 C17 -77(81) 5_557 . . . ?
O3 Mn1 O2 C17 115.3(5) . . . . ?
O3 Mn1 O2 C17 -64.7(5) 5_557 . . . ?
O4 Mn1 O2 C17 23.6(5) . . . . ?
O4 Mn1 O2 C17 -156.4(5) 5_557 . . . ?
O2 Mn1 O4 Mn1 54.81(12) 5_557 . . 2_557 ?
O2 Mn1 O4 Mn1 -125.19(12) . . . 2_557 ?
O3 Mn1 O4 Mn1 143.74(13) . . . 2_557 ?
O3 Mn1 O4 Mn1 -36.26(13) 5_557 . . 2_557 ?
O4 Mn1 O4 Mn1 -84.7(9) 5_557 . . 2_557 ?
